data_4121032
loop_
_publ_author_name
'Xin-Hua Zhao'
'Xing-Cai Huang'
'Shao-Liang Zhang'
'Dong Shao'
'Hai-Yan Wei'
'Xin-Yi Wang'

_publ_contact_author
;
        Xinyi Wang
        School of Chemistry and Chemical Engineering
        State Key Labatory of Coordination Chemistry
        Nanjing National Lab of Microstructure 
        Nanjing University
;
_publ_contact_author_email wangxy66@nju.edu.cn
_publ_contact_author_fax 86-25-83314502
_publ_contact_author_phone 86-25-83621651
_publ_section_title
;
 Cation-Dependent Magnetic Ordering and Room-Temperature Bistability in
 Azido-Bridged Perovskite-Type Compounds
;
_journal_name_full 'Journal of the American Chemical Society'
_journal_page_first 16006
_journal_page_last 16009
_journal_paper_doi 10.1021/ja407654n
_journal_volume 135
_journal_year 2013
_chemical_formula_sum 'C H6 Mn N10'
_chemical_formula_weight 213.10
_chemical_name_common MA-Mn-N3-298K
_chemical_name_systematic
; 
 ? 
;
_space_group_IT_number 14
_symmetry_cell_setting monoclinic
_symmetry_space_group_name_Hall '-P 2ybc'
_symmetry_space_group_name_H-M 'P 1 21/c 1'
_atom_sites_solution_hydrogens geom
_atom_sites_solution_primary direct
_atom_sites_solution_secondary difmap
_audit_creation_method SHELXL-97
_cell_angle_alpha 90.00
_cell_angle_beta 102.3970(10)
_cell_angle_gamma 90.00
_cell_formula_units_Z 4
_cell_length_a 9.0165(3)
_cell_length_b 7.3957(2)
_cell_length_c 12.5731(4)
_cell_measurement_reflns_used 7742
_cell_measurement_temperature 298(2)
_cell_measurement_theta_max 27.5145
_cell_measurement_theta_min 2.7541
_cell_volume 818.87(4)
_computing_cell_refinement 'Bruker SAINT'
_computing_data_collection 'Bruker ApexII'
_computing_data_reduction 'Bruker SAINT'
_computing_molecular_graphics Diamond
_computing_publication_material 'SHELXL-97 (Sheldrick, 2008)'
_computing_structure_refinement 'SHELXL-97 (Sheldrick, 2008)'
_computing_structure_solution 'SHELXS-97 (Sheldrick, 2008)'
_diffrn_ambient_temperature 298(2)
_diffrn_measured_fraction_theta_full 0.993
_diffrn_measured_fraction_theta_max 0.988
_diffrn_measurement_device_type 'Bruker ApexII'
_diffrn_measurement_method 'phi and omega scans'
_diffrn_radiation_monochromator graphite
_diffrn_radiation_source 'fine-focus sealed tube'
_diffrn_radiation_type MoK\a
_diffrn_radiation_wavelength 0.71073
_diffrn_reflns_av_R_equivalents 0.0310
_diffrn_reflns_av_sigmaI/netI 0.0162
_diffrn_reflns_limit_h_max 11
_diffrn_reflns_limit_h_min -11
_diffrn_reflns_limit_k_max 7
_diffrn_reflns_limit_k_min -9
_diffrn_reflns_limit_l_max 11
_diffrn_reflns_limit_l_min -16
_diffrn_reflns_number 10154
_diffrn_reflns_theta_full 27.50
_diffrn_reflns_theta_max 27.57
_diffrn_reflns_theta_min 2.31
_exptl_absorpt_coefficient_mu 1.578
_exptl_absorpt_correction_T_max 0.7643
_exptl_absorpt_correction_T_min 0.6321
_exptl_absorpt_correction_type multi-scan
_exptl_absorpt_process_details 'SADABS: Bruker, 2000'
_exptl_crystal_colour 'light green'
_exptl_crystal_density_diffrn 1.729
_exptl_crystal_description block
_exptl_crystal_F_000 428
_exptl_crystal_size_max 0.32
_exptl_crystal_size_mid 0.25
_exptl_crystal_size_min 0.18
_refine_diff_density_max 0.506
_refine_diff_density_min -0.708
_refine_diff_density_rms 0.061
_refine_ls_extinction_coef 0.046(3)
_refine_ls_extinction_expression Fc^*^=kFc[1+0.001xFc^2^\l^3^/sin(2\q)]^-1/4^
_refine_ls_extinction_method SHELXL
_refine_ls_goodness_of_fit_ref 1.073
_refine_ls_hydrogen_treatment constr
_refine_ls_matrix_type full
_refine_ls_number_parameters 112
_refine_ls_number_reflns 1875
_refine_ls_number_restraints 17
_refine_ls_restrained_S_all 1.192
_refine_ls_R_factor_all 0.0341
_refine_ls_R_factor_gt 0.0321
_refine_ls_shift/su_max 0.001
_refine_ls_shift/su_mean 0.000
_refine_ls_structure_factor_coef Fsqd
_refine_ls_weighting_details 'calc w=1/[\s^2^(Fo^2^)+(0.0280P)^2^+0.8527P] where P=(Fo^2^+2Fc^2^)/3'
_refine_ls_weighting_scheme calc
_refine_ls_wR_factor_gt 0.0771
_refine_ls_wR_factor_ref 0.0787
_reflns_number_gt 1753
_reflns_number_total 1875
_reflns_threshold_expression >2sigma(I)
_cod_data_source_file ja407654n_si_002_06.cif
_cod_data_source_block MA-Mn-N3-298K
_cod_depositor_comments
;
The following automatic conversions were performed:

'_exptl_absorpt_correction_type' value 'multi-Scan' changed to
'multi-scan' according to the built-in table from CIF Core dictionary
named 'cif_core.dic' version 2.4.1 from 2010-06-29.

Automatic conversion script
Id: cif_fix_values 2281 2013-09-26 08:29:07Z andrius 
;
_cod_database_code 4121032

loop_
_symmetry_equiv_pos_as_xyz
'x, y, z'
'-x, y+1/2, -z+1/2'
'-x, -y, -z'
'x, -y-1/2, z-1/2'

loop_
_atom_site_label
_atom_site_type_symbol
_atom_site_fract_x
_atom_site_fract_y
_atom_site_fract_z
_atom_site_U_iso_or_equiv
_atom_site_adp_type
_atom_site_occupancy
_atom_site_symmetry_multiplicity
_atom_site_calc_flag
_atom_site_refinement_flags
Mn1 Mn 0.26812(4) 0.25655(4) 0.81672(2) 0.02644(16) Uani 1 1 d U
N1 N 0.2119(3) 0.2313(4) 0.63715(19) 0.0560(7) Uani 1 1 d .
N2 N 0.2720(2) 0.2223(3) 0.56529(14) 0.0348(5) Uani 1 1 d .
N3 N 0.3325(3) 0.2083(4) 0.49291(18) 0.0590(7) Uani 1 1 d .
N4 N 0.1350(3) 0.5069(4) 0.8038(2) 0.0698(7) Uani 1 1 d U
N5 N 0.0272(3) 0.5441(4) 0.7392(2) 0.0624(6) Uani 1 1 d U
N6 N -0.0760(3) 0.5849(5) 0.6729(2) 0.0838(11) Uani 1 1 d .
N7 N 0.4199(3) 0.0136(4) 0.8327(2) 0.0631(6) Uani 1 1 d U
N8 N 0.4737(3) -0.0350(3) 0.76161(18) 0.0508(6) Uani 1 1 d U
N9 N 0.5246(3) -0.0848(5) 0.6905(2) 0.0765(10) Uani 1 1 d .
C1 C 0.8056(4) 0.2758(5) 0.4615(3) 0.0653(9) Uani 1 1 d .
H1A H 0.7743 0.3719 0.4103 0.098 Uiso 1 1 calc R
H1B H 0.8231 0.1683 0.4232 0.098 Uiso 1 1 calc R
H1C H 0.8976 0.3097 0.5114 0.098 Uiso 1 1 calc R
N10 N 0.6875(3) 0.2415(3) 0.5214(2) 0.0480(6) Uani 1 1 d .
H10A H 0.7194 0.1581 0.5722 0.072 Uiso 1 1 calc R
H10B H 0.6043 0.2022 0.4758 0.072 Uiso 1 1 calc R
H10C H 0.6665 0.3433 0.5529 0.072 Uiso 1 1 calc R

loop_
_atom_site_aniso_label
_atom_site_aniso_U_11
_atom_site_aniso_U_22
_atom_site_aniso_U_33
_atom_site_aniso_U_23
_atom_site_aniso_U_13
_atom_site_aniso_U_12
Mn1 0.0250(2) 0.0339(2) 0.0213(2) -0.00085(11) 0.00687(13) 0.00090(11)
N1 0.0571(15) 0.087(2) 0.0252(11) -0.0036(10) 0.0123(10) 0.0034(13)
N2 0.0385(11) 0.0434(11) 0.0201(9) 0.0003(7) 0.0005(8) -0.0015(8)
N3 0.0447(13) 0.108(2) 0.0242(10) 0.0061(12) 0.0074(9) 0.0038(14)
N4 0.0704(13) 0.0706(13) 0.0598(12) -0.0163(10) -0.0052(10) 0.0373(11)
N5 0.0632(13) 0.0673(13) 0.0525(12) -0.0135(10) 0.0033(9) 0.0365(11)
N6 0.0665(18) 0.134(3) 0.0496(15) -0.0033(17) 0.0099(13) 0.058(2)
N7 0.0756(15) 0.0614(13) 0.0557(12) 0.0086(11) 0.0219(11) 0.0337(11)
N8 0.0530(12) 0.0509(12) 0.0473(11) 0.0008(9) 0.0077(9) 0.0273(10)
N9 0.0628(17) 0.109(3) 0.0553(15) -0.0146(16) 0.0074(13) 0.0463(18)
C1 0.061(2) 0.075(2) 0.063(2) -0.0005(16) 0.0207(17) -0.0084(17)
N10 0.0460(13) 0.0512(14) 0.0459(13) -0.0001(9) 0.0079(10) 0.0038(10)

loop_
_atom_type_symbol
_atom_type_description
_atom_type_scat_dispersion_real
_atom_type_scat_dispersion_imag
_atom_type_scat_source
C C 0.0033 0.0016 'International Tables Vol C Tables 4.2.6.8 and 6.1.1.4'
H H 0.0000 0.0000 'International Tables Vol C Tables 4.2.6.8 and 6.1.1.4'
N N 0.0061 0.0033 'International Tables Vol C Tables 4.2.6.8 and 6.1.1.4'
Mn Mn 0.3368 0.7283 'International Tables Vol C Tables 4.2.6.8 and 6.1.1.4'

loop_
_geom_angle_atom_site_label_1
_geom_angle_atom_site_label_2
_geom_angle_atom_site_label_3
_geom_angle
_geom_angle_site_symmetry_1
_geom_angle_site_symmetry_3
N6 Mn1 N3 92.89(10) 2_546 4_566
N6 Mn1 N4 93.83(14) 2_546 .
N3 Mn1 N4 89.80(11) 4_566 .
N6 Mn1 N1 90.05(11) 2_546 .
N3 Mn1 N1 177.04(10) 4_566 .
N4 Mn1 N1 89.67(10) . .
N6 Mn1 N9 175.92(14) 2_546 2_656
N3 Mn1 N9 86.32(10) 4_566 2_656
N4 Mn1 N9 90.18(13) . 2_656
N1 Mn1 N9 90.77(10) . 2_656
N6 Mn1 N7 90.33(14) 2_546 .
N3 Mn1 N7 88.87(11) 4_566 .
N4 Mn1 N7 175.70(12) . .
N1 Mn1 N7 91.45(10) . .
N9 Mn1 N7 85.65(13) 2_656 .
N2 N1 Mn1 139.7(2) . .
N1 N2 N3 178.2(3) . .
N2 N3 Mn1 135.9(2) . 4_565
N5 N4 Mn1 128.0(2) . .
N6 N5 N4 177.2(4) . .
N5 N6 Mn1 130.0(2) . 2_556
N8 N7 Mn1 121.8(2) . .
N9 N8 N7 178.8(4) . .
N8 N9 Mn1 132.8(2) . 2_646

loop_
_geom_bond_atom_site_label_1
_geom_bond_atom_site_label_2
_geom_bond_distance
_geom_bond_site_symmetry_2
Mn1 N6 2.174(3) 2_546
Mn1 N3 2.182(2) 4_566
Mn1 N4 2.193(3) .
Mn1 N1 2.213(2) .
Mn1 N9 2.225(3) 2_656
Mn1 N7 2.241(2) .
N1 N2 1.151(3) .
N2 N3 1.162(3) .
N3 Mn1 2.182(2) 4_565
N4 N5 1.159(3) .
N5 N6 1.147(3) .
N6 Mn1 2.174(3) 2_556
N7 N8 1.162(3) .
N8 N9 1.150(3) .
N9 Mn1 2.225(3) 2_646
C1 N10 1.452(4) .
